data_7122874
loop_
_publ_author_name
'Kyri, Andreas Wolfgang'
'Gleim, Florian'
'Becker, David'
'Schnakenburg, Gregor'
'Espinosa Ferao, Arturo'
'Streubel, Rainer'

_publ_section_title
;
 Synthesis of free and ligated 1,2-thiaphosphetanes -- expanding the pool
 of strained P-ligands
;
_journal_name_full 'Chemical Communications'
_journal_paper_doi 10.1039/C8CC09892A
_journal_year 2019
_chemical_formula_moiety 'C27 H21 Mo O5 P S'
_chemical_formula_sum 'C27 H21 Mo O5 P S'
_chemical_formula_weight 584.41
_chemical_name_systematic FLG-06
_space_group_crystal_system monoclinic
_space_group_IT_number 14
_space_group_name_Hall '-P 2yn'
_space_group_name_H-M_alt 'P 1 21/n 1'
_symmetry_space_group_name_Hall '-P 2yn'
_symmetry_space_group_name_H-M 'P 1 21/n 1'
_atom_sites_solution_hydrogens geom
_atom_sites_solution_primary heavy
_audit_creation_date 2017-11-21
_audit_creation_method
;
Olex2 1.2
(compiled 2017.08.10 svn.r3458 for OlexSys, GUI svn.r5381)
;
_audit_update_record
;
2018-12-06 deposited with the CCDC.
2019-01-08 downloaded from the CCDC.
;
_cell_angle_alpha 90
_cell_angle_beta 102.748(3)
_cell_angle_gamma 90
_cell_formula_units_Z 4
_cell_length_a 12.1584(6)
_cell_length_b 13.9761(6)
_cell_length_c 15.1772(8)
_cell_measurement_reflns_used 9891
_cell_measurement_temperature 100
_cell_measurement_theta_max 30.50
_cell_measurement_theta_min 2.25
_cell_volume 2515.4(2)
_computing_cell_refinement 'SAINT v8.34A (Bruker, 2013)'
_computing_data_reduction 'SAINT v8.34A (Bruker, 2013)'
_computing_molecular_graphics 'Olex2 (Dolomanov et al., 2009)'
_computing_publication_material 'Olex2 (Dolomanov et al., 2009)'
_computing_structure_refinement 'XL (Sheldrick, 2008)'
_computing_structure_solution 'XS (Sheldrick, 2008)'
_diffrn_ambient_temperature 100
_diffrn_detector_area_resol_mean 8
_diffrn_measured_fraction_theta_full 0.998
_diffrn_measured_fraction_theta_max 0.999
_diffrn_measurement_device_type 'Bruker X8-KappaApexII'
_diffrn_measurement_method 'fine slicing \w and \f scans'
_diffrn_radiation_monochromator graphite
_diffrn_radiation_type MoK\a
_diffrn_radiation_wavelength 0.71073
_diffrn_reflns_av_R_equivalents 0.0557
_diffrn_reflns_av_unetI/netI 0.0235
_diffrn_reflns_Laue_measured_fraction_full 0.998
_diffrn_reflns_Laue_measured_fraction_max 0.999
_diffrn_reflns_limit_h_max 16
_diffrn_reflns_limit_h_min -16
_diffrn_reflns_limit_k_max 18
_diffrn_reflns_limit_k_min -18
_diffrn_reflns_limit_l_max 20
_diffrn_reflns_limit_l_min -20
_diffrn_reflns_number 88820
_diffrn_reflns_point_group_measured_fraction_full 0.998
_diffrn_reflns_point_group_measured_fraction_max 0.999
_diffrn_reflns_theta_full 25.242
_diffrn_reflns_theta_max 27.998
_diffrn_reflns_theta_min 2.004
_diffrn_source 'sealed tube'
_diffrn_standards_number 0
_exptl_absorpt_coefficient_mu 0.704
_exptl_absorpt_correction_T_max 0.7461
_exptl_absorpt_correction_T_min 0.6770
_exptl_absorpt_correction_type empirical
_exptl_absorpt_process_details
'SADABS-2014/5 (Bruker,2014/5) was used for absorption correction. wR2(int) was 0.1023 before and 0.0583 after correction. The Ratio of minimum to maximum transmission is 0.9074. The \l/2 correction factor is 0.00150.'
_exptl_crystal_colour 'clear colourless'
_exptl_crystal_colour_lustre clear
_exptl_crystal_colour_primary colourless
_exptl_crystal_density_diffrn 1.543
_exptl_crystal_description plate
_exptl_crystal_F_000 1184
_exptl_crystal_size_max 0.2
_exptl_crystal_size_mid 0.12
_exptl_crystal_size_min 0.04
_refine_diff_density_max 0.975
_refine_diff_density_min -0.773
_refine_diff_density_rms 0.125
_refine_ls_extinction_method none
_refine_ls_goodness_of_fit_ref 1.191
_refine_ls_hydrogen_treatment constr
_refine_ls_matrix_type full
_refine_ls_number_parameters 337
_refine_ls_number_reflns 6070
_refine_ls_number_restraints 7
_refine_ls_restrained_S_all 1.195
_refine_ls_R_factor_all 0.0438
_refine_ls_R_factor_gt 0.0394
_refine_ls_shift/su_max 0.001
_refine_ls_shift/su_mean 0.000
_refine_ls_structure_factor_coef Fsqd
_refine_ls_weighting_details 'w=1/[\s^2^(Fo^2^)+(0.0203P)^2^+4.9982P] where P=(Fo^2^+2Fc^2^)/3'
_refine_ls_weighting_scheme calc
_refine_ls_wR_factor_gt 0.0819
_refine_ls_wR_factor_ref 0.0835
_reflns_Friedel_coverage 0.000
_reflns_number_gt 5685
_reflns_number_total 6070
_reflns_threshold_expression 'I > 2\s(I)'
_cod_data_source_file c8cc09892a2.cif
_cod_data_source_block 5453f
_cod_database_code 7122874
_shelx_shelxl_version_number 2014/7
_shelx_space_group_comment
;
The symmetry employed for this shelxl refinement is uniquely defined
by the following loop, which should always be used as a source of
symmetry information in preference to the above space-group names.
They are only intended as comments.
;
_shelx_estimated_absorpt_t_max 0.972
_shelx_estimated_absorpt_t_min 0.872
_olex2_refinement_description
;
1. Fixed Uiso
 At 1.2 times of:
  All C(H) groups, All C(H,H,H,H) groups
 At 1.5 times of:
  All C(H,H,H) groups
2. Rigid bond restraints
 S, P
 with sigma for 1-2 distances of 0.001 and sigma for 1-3 distances of 0.001
3. Uiso/Uaniso restraints and constraints
Uanis(C1) \\sim Ueq: with sigma of 0.002 and sigma for terminal atoms of 0.004
4. Others
 Sof(H1BC)=Sof(H1BD)=Sof(C2S)=Sof(H2S)=Sof(C3S)=Sof(H3SA)=Sof(H3SB)=Sof(H3SC)=
 1-FVAR(1)
 Sof(H1AA)=Sof(H1AB)=Sof(C2)=Sof(H2)=Sof(C3)=Sof(H3A)=Sof(H3B)=Sof(H3C)=FVAR(1)
5.a Ternary CH refined with riding coordinates:
 C2(H2), C2S(H2S)
5.b Secondary CH2 refined with riding coordinates:
 C1(H1AA,H1AB), C1(H1BC,H1BD)
5.c Aromatic/amide H refined with riding coordinates:
 C6(H6), C7(H7), C8(H8), C9(H9), C10(H10), C12(H12), C13(H13), C14(H14),
 C15(H15), C16(H16), C18(H18), C19(H19), C20(H20), C21(H21), C22(H22)
5.d Idealised Me refined as rotating group:
 C3(H3A,H3B,H3C), C3S(H3SA,H3SB,H3SC)
;
_olex2_submission_special_instructions 'No special instructions were received'

loop_
_space_group_symop_operation_xyz
'x, y, z'
'-x+1/2, y+1/2, -z+1/2'
'-x, -y, -z'
'x-1/2, -y-1/2, z-1/2'

loop_
_atom_site_label
_atom_site_type_symbol
_atom_site_fract_x
_atom_site_fract_y
_atom_site_fract_z
_atom_site_U_iso_or_equiv
_atom_site_adp_type
_atom_site_occupancy
_atom_site_site_symmetry_order
_atom_site_calc_flag
_atom_site_refinement_flags_posn
_atom_site_refinement_flags_adp
_atom_site_refinement_flags_occupancy
_atom_site_disorder_assembly
_atom_site_disorder_group
Mo Mo 0.50066(2) 0.14947(2) 0.87139(2) 0.01638(7) Uani 1 1 d . . . . .
S S 0.73931(6) 0.27507(5) 1.04769(5) 0.02623(16) Uani 1 1 d . U . . .
P P 0.62720(5) 0.29291(4) 0.92040(4) 0.01352(13) Uani 1 1 d . U . . .
O1 O 0.34508(19) -0.03209(16) 0.82652(18) 0.0395(6) Uani 1 1 d . . . . .
O2 O 0.28865(18) 0.28597(17) 0.80496(17) 0.0392(6) Uani 1 1 d . . . . .
O3 O 0.4411(2) 0.16054(16) 1.06437(15) 0.0365(5) Uani 1 1 d . . . . .
O4 O 0.70705(18) 0.01395(16) 0.95911(18) 0.0378(6) Uani 1 1 d . . . . .
O5 O 0.5375(2) 0.13415(18) 0.66928(16) 0.0424(6) Uani 1 1 d . . . . .
C1 C 0.5601(2) 0.38582(17) 0.98428(15) 0.0149(5) Uani 1 1 d . U . . .
H1AA H 0.5820 0.4523 0.9733 0.018 Uiso 0.559(10) 1 calc R . P A 1
H1AB H 0.4771 0.3800 0.9732 0.018 Uiso 0.559(10) 1 calc R . P A 1
H1BC H 0.5481 0.4482 0.9527 0.018 Uiso 0.441(10) 1 calc R . P A 2
H1BD H 0.4891 0.3632 0.9988 0.018 Uiso 0.441(10) 1 calc R . P A 2
C2 C 0.6248(5) 0.3446(4) 1.0832(3) 0.0186(13) Uani 0.559(10) 1 d . . P A 1
H2 H 0.5742 0.3013 1.1088 0.022 Uiso 0.559(10) 1 calc R . P A 1
C2S C 0.6635(6) 0.3877(5) 1.0708(4) 0.0185(16) Uani 0.441(10) 1 d . . P A 2
H2S H 0.7114 0.4461 1.0720 0.022 Uiso 0.441(10) 1 calc R . P A 2
C3 C 0.6720(5) 0.4227(4) 1.1491(3) 0.0265(16) Uani 0.559(10) 1 d . . P A 1
H3A H 0.7182 0.3942 1.2040 0.040 Uiso 0.559(10) 1 calc GR . P A 1
H3B H 0.6099 0.4589 1.1647 0.040 Uiso 0.559(10) 1 calc GR . P A 1
H3C H 0.7186 0.4657 1.1217 0.040 Uiso 0.559(10) 1 calc GR . P A 1
C3S C 0.6242(7) 0.3750(6) 1.1566(4) 0.0268(19) Uani 0.441(10) 1 d . . P A 2
H3SA H 0.5799 0.3160 1.1533 0.040 Uiso 0.441(10) 1 calc GR . P A 2
H3SB H 0.5773 0.4297 1.1653 0.040 Uiso 0.441(10) 1 calc GR . P A 2
H3SC H 0.6896 0.3710 1.2074 0.040 Uiso 0.441(10) 1 calc GR . P A 2
C4 C 0.70850(19) 0.36344(17) 0.84426(16) 0.0134(5) Uani 1 1 d . . . . .
C5 C 0.7421(2) 0.46109(18) 0.88814(17) 0.0160(5) Uani 1 1 d . . . . .
C6 C 0.6822(2) 0.54461(18) 0.85943(18) 0.0188(5) Uani 1 1 d . . . . .
H6 H 0.6212 0.5424 0.8081 0.023 Uiso 1 1 calc R . . . .
C7 C 0.7097(2) 0.63118(19) 0.9042(2) 0.0253(6) Uani 1 1 d . . . . .
H7 H 0.6679 0.6872 0.8831 0.030 Uiso 1 1 calc R . . . .
C8 C 0.7980(3) 0.6356(2) 0.9794(2) 0.0277(6) Uani 1 1 d . . . . .
H8 H 0.8155 0.6940 1.0115 0.033 Uiso 1 1 calc R . . . .
C9 C 0.8604(2) 0.5542(2) 1.0072(2) 0.0270(6) Uani 1 1 d . . . . .
H9 H 0.9225 0.5573 1.0576 0.032 Uiso 1 1 calc R . . . .
C10 C 0.8336(2) 0.4680(2) 0.96243(18) 0.0219(5) Uani 1 1 d . . . . .
H10 H 0.8779 0.4129 0.9824 0.026 Uiso 1 1 calc R . . . .
C11 C 0.8149(2) 0.30718(18) 0.83607(16) 0.0148(5) Uani 1 1 d . . . . .
C12 C 0.9017(2) 0.35442(19) 0.80748(18) 0.0202(5) Uani 1 1 d . . . . .
H12 H 0.8944 0.4207 0.7937 0.024 Uiso 1 1 calc R . . . .
C13 C 0.9987(2) 0.3062(2) 0.79885(19) 0.0245(6) Uani 1 1 d . . . . .
H13 H 1.0566 0.3394 0.7785 0.029 Uiso 1 1 calc R . . . .
C14 C 1.0111(2) 0.2099(2) 0.81993(19) 0.0256(6) Uani 1 1 d . . . . .
H14 H 1.0782 0.1771 0.8157 0.031 Uiso 1 1 calc R . . . .
C15 C 0.9251(2) 0.16183(19) 0.84724(18) 0.0219(5) Uani 1 1 d . . . . .
H15 H 0.9326 0.0955 0.8611 0.026 Uiso 1 1 calc R . . . .
C16 C 0.8276(2) 0.20998(19) 0.85447(17) 0.0185(5) Uani 1 1 d . . . . .
H16 H 0.7686 0.1758 0.8723 0.022 Uiso 1 1 calc R . . . .
C17 C 0.6259(2) 0.37307(17) 0.75184(16) 0.0144(5) Uani 1 1 d . . . . .
C18 C 0.6593(2) 0.36218(18) 0.67080(17) 0.0193(5) Uani 1 1 d . . . . .
H18 H 0.7352 0.3457 0.6713 0.023 Uiso 1 1 calc R . . . .
C19 C 0.5829(2) 0.3751(2) 0.58846(18) 0.0229(6) Uani 1 1 d . . . . .
H19 H 0.6074 0.3680 0.5336 0.028 Uiso 1 1 calc R . . . .
C20 C 0.4718(2) 0.3982(2) 0.58618(18) 0.0236(6) Uani 1 1 d . . . . .
H20 H 0.4200 0.4070 0.5300 0.028 Uiso 1 1 calc R . . . .
C21 C 0.4365(2) 0.40859(19) 0.66637(19) 0.0216(5) Uani 1 1 d . . . . .
H21 H 0.3601 0.4240 0.6654 0.026 Uiso 1 1 calc R . . . .
C22 C 0.5127(2) 0.39647(18) 0.74791(17) 0.0173(5) Uani 1 1 d . . . . .
H22 H 0.4879 0.4042 0.8026 0.021 Uiso 1 1 calc R . . . .
C23 C 0.4010(2) 0.0340(2) 0.8429(2) 0.0252(6) Uani 1 1 d . . . . .
C24 C 0.3654(2) 0.2385(2) 0.82675(19) 0.0234(6) Uani 1 1 d . . . . .
C25 C 0.4643(2) 0.15660(19) 0.9960(2) 0.0243(6) Uani 1 1 d . . . . .
C26 C 0.6338(2) 0.06134(19) 0.9255(2) 0.0240(6) Uani 1 1 d . . . . .
C27 C 0.5287(2) 0.1418(2) 0.7416(2) 0.0243(6) Uani 1 1 d . . . . .

loop_
_atom_site_aniso_label
_atom_site_aniso_U_11
_atom_site_aniso_U_22
_atom_site_aniso_U_33
_atom_site_aniso_U_23
_atom_site_aniso_U_13
_atom_site_aniso_U_12
Mo 0.01448(11) 0.01456(11) 0.02049(12) -0.00114(8) 0.00468(8) -0.00139(8)
S 0.0254(4) 0.0309(4) 0.0196(3) -0.0013(3) -0.0012(3) 0.0075(3)
P 0.0128(3) 0.0128(3) 0.0141(3) -0.0009(2) 0.0012(2) 0.0016(2)
O1 0.0294(12) 0.0295(12) 0.0605(16) -0.0087(11) 0.0116(11) -0.0125(10)
O2 0.0190(11) 0.0417(13) 0.0559(15) 0.0128(12) 0.0059(10) 0.0077(10)
O3 0.0556(15) 0.0282(12) 0.0316(12) 0.0001(9) 0.0228(11) -0.0018(10)
O4 0.0254(11) 0.0243(11) 0.0626(16) 0.0121(11) 0.0072(11) 0.0064(9)
O5 0.0554(16) 0.0450(14) 0.0313(13) -0.0134(11) 0.0194(11) -0.0123(12)
C1 0.0215(11) 0.0154(10) 0.0088(9) -0.0055(8) 0.0057(8) -0.0030(8)
C2 0.019(3) 0.019(3) 0.018(2) -0.0032(19) 0.0042(19) 0.001(2)
C2S 0.020(3) 0.017(3) 0.019(3) -0.004(2) 0.003(2) -0.002(3)
C3 0.035(3) 0.025(3) 0.018(2) -0.006(2) 0.003(2) -0.001(3)
C3S 0.032(4) 0.031(4) 0.019(3) -0.004(3) 0.009(3) -0.006(3)
C4 0.0117(11) 0.0116(11) 0.0155(11) -0.0016(9) 0.0001(9) -0.0004(8)
C5 0.0146(11) 0.0159(12) 0.0166(12) -0.0019(9) 0.0018(9) -0.0021(9)
C6 0.0176(12) 0.0161(12) 0.0220(13) -0.0014(10) 0.0027(10) -0.0018(10)
C7 0.0262(14) 0.0152(13) 0.0354(16) -0.0009(11) 0.0089(12) -0.0002(10)
C8 0.0326(16) 0.0204(14) 0.0315(15) -0.0119(11) 0.0101(13) -0.0102(12)
C9 0.0233(14) 0.0298(15) 0.0251(14) -0.0079(12) -0.0004(11) -0.0092(12)
C10 0.0192(13) 0.0211(13) 0.0227(13) -0.0036(10) -0.0011(10) -0.0025(10)
C11 0.0113(11) 0.0179(12) 0.0134(11) -0.0037(9) -0.0013(9) 0.0019(9)
C12 0.0170(12) 0.0195(12) 0.0229(13) -0.0019(10) 0.0016(10) -0.0019(10)
C13 0.0151(12) 0.0308(15) 0.0277(14) -0.0049(12) 0.0052(11) -0.0040(11)
C14 0.0158(13) 0.0338(16) 0.0255(14) -0.0064(12) 0.0005(11) 0.0074(11)
C15 0.0245(14) 0.0174(13) 0.0222(13) 0.0003(10) 0.0013(11) 0.0066(10)
C16 0.0173(12) 0.0210(13) 0.0174(12) 0.0002(10) 0.0044(10) 0.0010(10)
C17 0.0146(11) 0.0108(11) 0.0160(11) -0.0001(9) -0.0006(9) -0.0011(8)
C18 0.0175(12) 0.0192(12) 0.0198(12) -0.0014(10) 0.0014(10) 0.0010(10)
C19 0.0270(14) 0.0237(14) 0.0166(12) -0.0019(10) 0.0014(11) 0.0001(11)
C20 0.0231(14) 0.0241(14) 0.0183(13) -0.0007(10) -0.0068(10) -0.0020(11)
C21 0.0152(12) 0.0203(13) 0.0267(14) 0.0001(11) -0.0012(10) -0.0010(10)
C22 0.0163(12) 0.0148(12) 0.0194(12) -0.0008(9) 0.0011(10) -0.0011(9)
C23 0.0212(13) 0.0244(14) 0.0319(15) -0.0007(12) 0.0101(12) 0.0008(11)
C24 0.0169(13) 0.0272(14) 0.0262(14) 0.0013(11) 0.0051(11) -0.0051(11)
C25 0.0280(14) 0.0166(13) 0.0294(15) 0.0025(11) 0.0088(12) 0.0006(11)
C26 0.0231(14) 0.0174(13) 0.0332(15) -0.0001(11) 0.0100(12) -0.0050(11)
C27 0.0238(14) 0.0221(13) 0.0275(15) -0.0059(11) 0.0069(11) -0.0077(11)

loop_
_atom_type_symbol
_atom_type_description
_atom_type_scat_dispersion_real
_atom_type_scat_dispersion_imag
_atom_type_scat_source
C C 0.0033 0.0016 'International Tables Vol C Tables 4.2.6.8 and 6.1.1.4'
H H 0.0000 0.0000 'International Tables Vol C Tables 4.2.6.8 and 6.1.1.4'
O O 0.0106 0.0060 'International Tables Vol C Tables 4.2.6.8 and 6.1.1.4'
P P 0.1023 0.0942 'International Tables Vol C Tables 4.2.6.8 and 6.1.1.4'
S S 0.1246 0.1234 'International Tables Vol C Tables 4.2.6.8 and 6.1.1.4'
Mo Mo -1.6832 0.6857 'International Tables Vol C Tables 4.2.6.8 and 6.1.1.4'

loop_
_geom_angle_atom_site_label_1
_geom_angle_atom_site_label_2
_geom_angle_atom_site_label_3
_geom_angle
C23 Mo P 175.49(9)
C23 Mo C24 90.85(11)
C23 Mo C25 89.69(11)
C23 Mo C26 89.38(11)
C23 Mo C27 88.39(11)
C24 Mo P 90.42(8)
C24 Mo C26 175.76(11)
C24 Mo C27 90.30(11)
C25 Mo P 86.05(8)
C25 Mo C24 87.40(11)
C25 Mo C26 88.37(11)
C25 Mo C27 176.98(11)
C26 Mo P 89.03(8)
C26 Mo C27 93.94(12)
C27 Mo P 95.93(8)
C2 S P 80.33(15)
C2S S P 80.19(18)
S P Mo 113.63(3)
C1 P Mo 112.79(8)
C1 P S 82.98(8)
C1 P C4 106.68(11)
C4 P Mo 125.51(7)
C4 P S 106.98(8)
C2 C1 P 93.1(2)
C2S C1 P 94.7(2)
C1 C2 S 98.9(3)
C3 C2 S 111.6(4)
C3 C2 C1 113.0(5)
C1 C2S S 99.2(3)
C3S C2S S 108.9(5)
C3S C2S C1 111.6(6)
C5 C4 P 108.31(16)
C5 C4 C11 109.95(19)
C5 C4 C17 112.04(19)
C11 C4 P 109.54(16)
C17 C4 P 105.68(15)
C17 C4 C11 111.18(19)
C6 C5 C4 122.6(2)
C6 C5 C10 117.5(2)
C10 C5 C4 119.9(2)
C7 C6 C5 121.5(2)
C8 C7 C6 120.0(3)
C9 C8 C7 119.2(3)
C8 C9 C10 120.9(3)
C9 C10 C5 120.8(3)
C12 C11 C4 119.4(2)
C16 C11 C4 122.8(2)
C16 C11 C12 117.9(2)
C13 C12 C11 121.1(3)
C14 C13 C12 120.1(3)
C15 C14 C13 119.4(3)
C14 C15 C16 120.3(3)
C15 C16 C11 121.2(2)
C18 C17 C4 122.6(2)
C18 C17 C22 117.7(2)
C22 C17 C4 119.7(2)
C17 C18 C19 120.9(2)
C20 C19 C18 120.5(3)
C19 C20 C21 119.6(2)
C22 C21 C20 119.8(2)
C21 C22 C17 121.6(2)
O1 C23 Mo 179.4(3)
O2 C24 Mo 177.0(3)
O3 C25 Mo 178.2(3)
O4 C26 Mo 177.0(3)
O5 C27 Mo 175.4(2)

loop_
_geom_bond_atom_site_label_1
_geom_bond_atom_site_label_2
_geom_bond_distance
Mo P 2.5365(7)
Mo C23 2.007(3)
Mo C24 2.054(3)
Mo C25 2.038(3)
Mo C26 2.056(3)
Mo C27 2.075(3)
S P 2.1191(9)
S C2 1.873(5)
S C2S 1.895(6)
P C1 1.908(2)
P C4 1.946(3)
O1 C23 1.142(4)
O2 C24 1.133(3)
O3 C25 1.134(4)
O4 C26 1.136(3)
O5 C27 1.131(4)
C1 C2 1.638(5)
C1 C2S 1.605(6)
C2 C3 1.505(8)
C2S C3S 1.494(11)
C4 C5 1.534(3)
C4 C11 1.542(3)
C4 C17 1.540(3)
C5 C6 1.394(4)
C5 C10 1.402(3)
C6 C7 1.392(4)
C7 C8 1.386(4)
C8 C9 1.380(4)
C9 C10 1.386(4)
C11 C12 1.393(4)
C11 C16 1.389(4)
C12 C13 1.390(4)
C13 C14 1.384(4)
C14 C15 1.382(4)
C15 C16 1.388(4)
C17 C18 1.386(4)
C17 C22 1.402(3)
C18 C19 1.395(4)
C19 C20 1.381(4)
C20 C21 1.385(4)
C21 C22 1.383(4)
